data_4312413
loop_
_publ_author_name
'Michael B. Doran'
'Alexander J. Norquist'
'Dermot O'Hare'

_publ_section_title
;
 Exploration of Composition Space in Templated Uranium Sulfates
;
_journal_name_full 'Inorganic Chemistry'
_journal_page_first 6989
_journal_page_last 6995
_journal_paper_doi 10.1021/ic034540j
_journal_volume 42
_journal_year 2003
_chemical_compound_source
;
?
;
_chemical_formula_moiety ' C10 H28 N4 O14 S3 U1 '
_chemical_formula_sum 'C10 H28 N4 O14 S3 U'
_chemical_formula_weight 762.58
_space_group_IT_number 15
_symmetry_cell_setting monoclinic
_symmetry_space_group_name_Hall '-C 2yc'
_symmetry_space_group_name_H-M 'C 1 2/c 1'
_audit_creation_date 03-07-05
_audit_creation_method CRYSTALS_ver_12-03-99
_cell_angle_alpha 90
_cell_angle_beta 110.475(1)
_cell_angle_gamma 90
_cell_formula_units_Z 4
_cell_length_a 14.4975(3)
_cell_length_b 11.9109(3)
_cell_length_c 13.0157(3)
_cell_measurement_reflns_used 2317
_cell_measurement_temperature 150
_cell_measurement_theta_max 27
_cell_measurement_theta_min 5
_cell_volume 2105.54(9)
_computing_cell_refinement
; 
 Denzo/Scalepack (Otwinowski & Minor, 1996) 
;
_computing_data_collection
; 
 COLLECT (Nonius BV, 1997) 
;
_computing_data_reduction
; 
 Denzo/Scalepack (Otwinowski & Minor, 1996) 
;
_computing_structure_solution
; 
 SHELXS 86 (Sheldrick, 1986) 
;
_diffrn_ambient_temperature 150
_diffrn_measured_fraction_theta_full 0.991
_diffrn_measured_fraction_theta_max 0.991
_diffrn_measurement_device_type
; 
Enraf Nonius Kappa CCD 
;
_diffrn_measurement_method \w
_diffrn_radiation_monochromator graphite
_diffrn_radiation_type 'Mo K\a'
_diffrn_radiation_wavelength 0.71073
_diffrn_reflns_av_R_equivalents 0.03
_diffrn_reflns_limit_h_max 18
_diffrn_reflns_limit_h_min -18
_diffrn_reflns_limit_k_max 15
_diffrn_reflns_limit_k_min -14
_diffrn_reflns_limit_l_max 16
_diffrn_reflns_limit_l_min -16
_diffrn_reflns_number 4525
_diffrn_reflns_theta_full 27.481
_diffrn_reflns_theta_max 27.481
_diffrn_reflns_theta_min 5.200
_diffrn_standards_decay_% 0.00
_diffrn_standards_interval_count 0
_diffrn_standards_interval_time 0
_diffrn_standards_number 0
_exptl_absorpt_coefficient_mu 8.086
_exptl_absorpt_correction_T_max 0.62
_exptl_absorpt_correction_T_min 0.62
_exptl_absorpt_correction_type multi-scan
_exptl_absorpt_process_details
; 
 Denzo/Scalepack (Otwinowski & Minor, 1996) 
;
_exptl_crystal_colour ' yellow '
_exptl_crystal_density_diffrn 2.405
_exptl_crystal_density_meas ?
_exptl_crystal_description ' plate '
_exptl_crystal_F_000 1472.000
_exptl_crystal_size_max 0.14
_exptl_crystal_size_mid 0.06
_exptl_crystal_size_min 0.06
_refine_diff_density_max 2.34
_refine_diff_density_min -0.94
_refine_ls_extinction_coef 35.8(18)
_refine_ls_extinction_method 'Larson 1970 Crystallographic Computing eq 22'
_refine_ls_goodness_of_fit_ref 0.9015
_refine_ls_number_parameters 147
_refine_ls_number_reflns 2195
_refine_ls_R_factor_all 0.0279
_refine_ls_R_factor_gt 0.0242
_refine_ls_shift/su_max 0.000391
_refine_ls_structure_factor_coef Fsqd
_refine_ls_weighting_details
;
Method = Prince modified Chebychev polynomial, (Watkin, 1994) 
 W = [weight] * [1-(deltaF/6*sigmaF)^2]^2 
 
 4.99 4.67 2.56 -0.533E-01 
;
_refine_ls_weighting_scheme calc
_refine_ls_wR_factor_all 0.0532
_refine_ls_wR_factor_gt 0.0524
_refine_ls_wR_factor_ref 0.0524
_reflns_limit_h_max 17
_reflns_limit_h_min -18
_reflns_limit_k_max 15
_reflns_limit_k_min 0
_reflns_limit_l_max 16
_reflns_limit_l_min 0
_reflns_number_gt 2195
_reflns_number_total 2394
_reflns_threshold_expression I>3.00u(I)
_cod_data_source_file ic034540jsi20030820_093614_1.cif
_cod_data_source_block USO-17
_cod_depositor_comments
;
The following automatic conversions were performed:

'_symmetry_cell_setting' value 'Monoclinic ' changed to 'monoclinic'
according to the built-in table from CIF Core dictionary named
'cif_core.dic' version 2.4.1 from 2010-06-29.

Automatic conversion script
Id: cif_fix_values 1646 2011-03-28 12:23:43Z adriana 

The following automatic conversions were performed:

'_exptl_crystal_density_meas' value 'not measured' was changed to '?'
- the value is perceived as not measured.

Automatic conversion script
Id: cif_fix_values 3008 2015-01-20 13:52:24Z robertas 
;
_cod_original_cell_volume 2105.54(8)
_cod_original_sg_symbol_H-M 'C 1 2/c 1 '
_cod_original_formula_sum ' C10 H28 N4 O14 S3 U1 '
_cod_database_code 4312413

loop_
_symmetry_equiv_pos_as_xyz
x,y,z
-x,-y,-z
x+1/2,y+1/2,z
-x+1/2,-y+1/2,-z
-x,y,-z+1/2
x,-y,z+1/2
-x+1/2,y+1/2,-z+1/2
x+1/2,-y+1/2,z+1/2

loop_
_atom_site_label
_atom_site_type_symbol
_atom_site_fract_x
_atom_site_fract_y
_atom_site_fract_z
_atom_site_U_iso_or_equiv
_atom_site_occupancy
_atom_site_adp_type
_atom_site_attached_hydrogens
U1 U 0.0000 0.184136(18) 0.7500 0.0088 1.0000 Uani .
S1 S 0.0000 -0.07843(12) 0.7500 0.0134 1.0000 Uani .
S2 S 0.02732(8) 0.31550(9) 0.96691(8) 0.0159 1.0000 Uani .
O1 O 0.1306(2) 0.1830(3) 0.7857(2) 0.0183 1.0000 Uani .
O2 O 0.0049(2) 0.0038(3) 0.8418(2) 0.0167 1.0000 Uani .
O3 O 0.0211(2) 0.1908(3) 0.9461(2) 0.0192 1.0000 Uani .
O5 O -0.0892(2) -0.1440(3) 0.7216(3) 0.0221 1.0000 Uani .
O7 O 0.1238(3) 0.3443(3) 1.0450(3) 0.0262 1.0000 Uani .
O4 O 0.0174(2) 0.3595(3) 0.8539(2) 0.0165 1.0000 Uani .
O6 O -0.0531(3) 0.3548(3) 0.9983(3) 0.0274 1.0000 Uani .
C5 C 0.1953(3) -0.0784(4) 1.0356(4) 0.0230 1.0000 Uani .
C4 C 0.2667(3) -0.1471(4) 1.1270(4) 0.0172 1.0000 Uani .
N1 N 0.1552(3) 0.0226(3) 1.0745(3) 0.0195 1.0000 Uani .
N2 N 0.3654(3) -0.0178(3) 1.2804(3) 0.0173 1.0000 Uani .
C1 C 0.2304(3) 0.1010(4) 1.1478(4) 0.0205 1.0000 Uani .
C2 C 0.2763(3) 0.0540(4) 1.2620(3) 0.0175 1.0000 Uani .
C3 C 0.3655(3) -0.0919(4) 1.1874(4) 0.0171 1.0000 Uani .
H3 H 0.1385 -0.1280 0.9928 0.0260 1.0000 Uiso .
H4 H 0.2300 -0.0528 0.9850 0.0260 1.0000 Uiso .
H5 H 0.2344 -0.1636 1.1818 0.0188 1.0000 Uiso .
H6 H 0.2793 -0.2196 1.0948 0.0188 1.0000 Uiso .
H1 H 0.1131 -0.0047 1.1164 0.0120 1.0000 Uiso .
H2 H 0.1137 0.0660 1.0091 0.0120 1.0000 Uiso .
H9 H 0.3729 -0.0677 1.3452 0.0094 1.0000 Uiso .
H10 H 0.4241 0.0331 1.2989 0.0094 1.0000 Uiso .
H13 H 0.1978 0.1747 1.1521 0.0241 1.0000 Uiso .
H14 H 0.2833 0.1145 1.1164 0.0241 1.0000 Uiso .
H11 H 0.2956 0.1184 1.3152 0.0204 1.0000 Uiso .
H12 H 0.2254 0.0076 1.2784 0.0204 1.0000 Uiso .
H8 H 0.4164 -0.1521 1.2167 0.0199 1.0000 Uiso .
H7 H 0.3843 -0.0449 1.1335 0.0199 1.0000 Uiso .

loop_
_atom_site_aniso_label
_atom_site_aniso_U_11
_atom_site_aniso_U_22
_atom_site_aniso_U_33
_atom_site_aniso_U_23
_atom_site_aniso_U_13
_atom_site_aniso_U_12
U1 0.00989(11) 0.00777(12) 0.00866(11) 0.0000 0.00323(7) 0.0000
S1 0.0138(6) 0.0114(6) 0.0149(6) 0.0000 0.0049(5) 0.0000
S2 0.0208(5) 0.0144(5) 0.0113(4) -0.0005(4) 0.0043(4) 0.0039(4)
O1 0.0166(14) 0.0192(15) 0.0196(14) -0.0025(13) 0.0070(11) -0.0006(13)
O2 0.0232(15) 0.0135(14) 0.0134(14) -0.0000(11) 0.0065(12) 0.0005(12)
O3 0.0275(16) 0.0136(14) 0.0154(14) 0.0005(12) 0.0061(12) 0.0017(13)
O5 0.0170(15) 0.0222(16) 0.0265(17) -0.0009(13) 0.0069(13) -0.0038(13)
O7 0.0290(18) 0.0222(17) 0.0194(16) -0.0022(13) -0.0015(14) 0.0026(14)
O4 0.0225(15) 0.0161(14) 0.0107(13) 0.0005(11) 0.0055(12) 0.0032(12)
O6 0.037(2) 0.0262(18) 0.0253(17) 0.0000(14) 0.0188(15) 0.0100(15)
C5 0.020(2) 0.031(3) 0.015(2) -0.0028(19) 0.0017(17) 0.0022(19)
C4 0.0170(19) 0.0147(19) 0.018(2) -0.0026(16) 0.0042(16) 0.0009(16)
N1 0.0155(17) 0.025(2) 0.0158(17) 0.0064(15) 0.0024(14) 0.0010(15)
N2 0.0151(16) 0.0159(17) 0.0174(17) -0.0005(14) 0.0012(14) -0.0002(14)
C1 0.020(2) 0.019(2) 0.023(2) 0.0069(18) 0.0076(18) 0.0025(17)
C2 0.0168(19) 0.019(2) 0.0173(19) -0.0014(17) 0.0062(16) 0.0014(17)
C3 0.0148(19) 0.016(2) 0.020(2) -0.0019(17) 0.0053(16) 0.0003(16)

loop_
_atom_type_symbol
_atom_type_scat_dispersion_real
_atom_type_scat_dispersion_imag
_atom_type_scat_Cromer_Mann_a1
_atom_type_scat_Cromer_Mann_b1
_atom_type_scat_Cromer_Mann_a2
_atom_type_scat_Cromer_Mann_b2
_atom_type_scat_Cromer_Mann_a3
_atom_type_scat_Cromer_Mann_b3
_atom_type_scat_Cromer_Mann_a4
_atom_type_scat_Cromer_Mann_b4
_atom_type_scat_Cromer_Mann_c
_atom_type_scat_source
'U   ' -10.6730 9.6540 36.0228 0.5293 23.4128 3.3253 14.9491 16.0927 4.1880 100.6130 13.3966 International_Tables_Vol_IV_Table_2.2B
'S   ' 0.1246 0.1234 6.9053 1.4679 5.2034 22.2151 1.4379 0.2536 1.5863 56.1720 0.8669 International_Tables_Vol_IV_Table_2.2B
'O   ' 0.0106 0.0060 3.0485 13.2771 2.2868 5.7011 1.5463 0.3239 0.8670 32.9089 0.2508 International_Tables_Vol_IV_Table_2.2B
'C   ' 0.0033 0.0016 2.3100 20.8439 1.0200 10.2075 1.5886 0.5687 0.8650 51.6512 0.2156 International_Tables_Vol_IV_Table_2.2B
'N   ' 0.0061 0.0033 12.2126 0.0057 3.1322 9.8933 2.0125 28.9975 1.1663 0.5826 -11.5290 International_Tables_Vol_IV_Table_2.2B
'H   ' 0.0000 0.0000 0.4930 10.5109 0.3229 26.1257 0.1402 3.1424 0.0408 57.7997 0.0030 International_Tables_Vol_IV_Table_2.2B

loop_
_geom_angle_atom_site_label_1
_geom_angle_site_symmetry_1
_geom_angle_atom_site_label_2
_geom_angle_site_symmetry_2
_geom_angle_atom_site_label_3
_geom_angle_site_symmetry_3
_geom_angle
_geom_angle_publ_flag
O1 . U1 . O1 5_556 179.1(2) yes
O1 . U1 . O2 . 91.11(13) yes
O1 5_556 U1 . O2 . 88.11(12) yes
O1 . U1 . O2 5_556 88.11(12) yes
O1 5_556 U1 . O2 5_556 91.11(13) yes
O2 . U1 . O2 5_556 57.24(14) yes
O1 . U1 . O3 . 89.70(12) yes
O1 5_556 U1 . O3 . 90.33(12) yes
O2 . U1 . O3 . 63.3(1) yes
O2 5_556 U1 . O3 . 120.4(1) yes
O1 . U1 . O3 5_556 90.33(12) yes
O1 5_556 U1 . O3 5_556 89.70(12) yes
O2 . U1 . O3 5_556 120.4(1) yes
O2 5_556 U1 . O3 5_556 63.3(1) yes
O3 . U1 . O3 5_556 176.29(15) yes
O1 . U1 . O4 . 88.16(12) yes
O1 5_556 U1 . O4 . 92.59(13) yes
O2 . U1 . O4 . 119.90(9) yes
O2 5_556 U1 . O4 . 175.3(1) yes
O3 . U1 . O4 . 56.6(1) yes
O1 . U1 . O4 5_556 92.59(13) yes
O1 5_556 U1 . O4 5_556 88.16(12) yes
O2 . U1 . O4 5_556 175.3(1) yes
O2 5_556 U1 . O4 5_556 119.90(9) yes
O3 . U1 . O4 5_556 119.7(1) yes
O3 5_556 U1 . O4 . 119.7(1) yes
O3 5_556 U1 . O4 5_556 56.6(1) yes
O4 . U1 . O4 5_556 63.23(14) yes
O2 . S1 . O2 5_556 100.2(2) yes
O2 . S1 . O5 . 109.80(18) yes
O2 5_556 S1 . O5 . 110.77(18) yes
O2 . S1 . O5 5_556 110.77(18) yes
O2 5_556 S1 . O5 5_556 109.80(18) yes
O5 . S1 . O5 5_556 114.5(3) yes
O3 . S2 . O7 . 109.91(19) yes
O3 . S2 . O4 . 100.75(17) yes
O7 . S2 . O4 . 109.7(2) yes
O3 . S2 . O6 . 111.5(2) yes
O7 . S2 . O6 . 113.7(2) yes
O4 . S2 . O6 . 110.49(19) yes
U1 . O2 . S1 . 101.26(15) yes
U1 . O3 . S2 . 101.29(15) yes
U1 . O4 . S2 . 101.34(15) yes
C4 . C5 . N1 . 114.0(3) yes
C4 . C5 . H3 . 108.613 no
N1 . C5 . H3 . 108.638 no
C4 . C5 . H4 . 108.476 no
N1 . C5 . H4 . 108.578 no
H3 . C5 . H4 . 108.394 no
C5 . C4 . C3 . 115.7(4) yes
C5 . C4 . H5 . 107.768 no
C3 . C4 . H5 . 107.924 no
C5 . C4 . H6 . 108.104 no
C3 . C4 . H6 . 108.116 no
H5 . C4 . H6 . 109.056 no
C5 . N1 . C1 . 115.8(3) yes
C5 . N1 . H1 . 107.692 no
C1 . N1 . H1 . 107.518 no
C5 . N1 . H2 . 108.448 no
C1 . N1 . H2 . 107.977 no
H1 . N1 . H2 . 109.310 no
C2 . N2 . C3 . 116.9(3) yes
C2 . N2 . H9 . 107.800 no
C3 . N2 . H9 . 107.413 no
C2 . N2 . H10 . 107.758 no
C3 . N2 . H10 . 108.005 no
H9 . N2 . H10 . 108.739 no
N1 . C1 . C2 . 111.6(4) yes
N1 . C1 . H13 . 109.158 no
C2 . C1 . H13 . 108.856 no
N1 . C1 . H14 . 109.303 no
C2 . C1 . H14 . 108.952 no
H13 . C1 . H14 . 108.900 no
N2 . C2 . C1 . 115.3(3) yes
N2 . C2 . H11 . 108.027 no
C1 . C2 . H11 . 108.418 no
N2 . C2 . H12 . 107.968 no
C1 . C2 . H12 . 108.081 no
H11 . C2 . H12 . 108.863 no
C4 . C3 . N2 . 113.9(3) yes
C4 . C3 . H8 . 108.750 no
N2 . C3 . H8 . 108.842 no
C4 . C3 . H7 . 108.374 no
N2 . C3 . H7 . 108.261 no
H8 . C3 . H7 . 108.636 no

loop_
_geom_bond_atom_site_label_1
_geom_bond_site_symmetry_1
_geom_bond_atom_site_label_2
_geom_bond_site_symmetry_2
_geom_bond_distance
_geom_bond_publ_flag
U1 . O1 . 1.785(3) yes
U1 . O1 5_556 1.785(3) yes
U1 . O2 . 2.447(3) yes
U1 . O2 5_556 2.447(3) yes
U1 . O3 . 2.464(3) yes
U1 . O3 5_556 2.464(3) yes
U1 . O4 . 2.452(3) yes
U1 . O4 5_556 2.452(3) yes
S1 . O2 . 1.528(3) yes
S1 . O2 5_556 1.528(3) yes
S1 . O5 . 1.444(3) yes
S1 . O5 5_556 1.444(3) yes
S2 . O3 . 1.506(3) yes
S2 . O7 . 1.453(3) yes
S2 . O4 . 1.520(3) yes
S2 . O6 . 1.441(3) yes
C5 . C4 . 1.514(6) yes
C5 . N1 . 1.500(6) yes
C5 . H3 . 1.007 no
C5 . H4 . 1.006 no
C4 . C3 . 1.522(6) yes
C4 . H5 . 1.000 no
C4 . H6 . 1.005 no
N1 . C1 . 1.497(6) yes
N1 . H1 . 1.004 no
N1 . H2 . 0.998 no
N2 . C2 . 1.497(5) yes
N2 . C3 . 1.499(5) yes
N2 . H9 . 1.006 no
N2 . H10 . 1.003 no
C1 . C2 . 1.508(6) yes
C1 . H13 . 1.007 no
C1 . H14 . 1.000 no
C2 . H11 . 1.005 no
C2 . H12 . 1.003 no
C3 . H8 . 1.003 no
C3 . H7 . 1.007 no
